data_4109292
loop_
_publ_author_name
'Abby R. O'Connor'
'Peter S. White'
'Maurice Brookhart'

_publ_section_title
;
 The Mechanism of Polymerization of Butadiene by "Ligand-Free" Nickel(II)
 Complexes
;
_journal_name_full 'Journal of the American Chemical Society'
_journal_page_first 4142
_journal_page_last 4143
_journal_paper_doi 10.1021/ja070364s
_journal_volume 129
_journal_year 2007
_chemical_formula_moiety 'C15 H23 Ni, C32 H12 B F24'
_chemical_formula_sum 'C47 H35 B F24 Ni'
_chemical_formula_weight 1125.27
_chemical_name_systematic
;

 ?

;
_space_group_IT_number 61
_symmetry_cell_setting orthorhombic
_symmetry_space_group_name_Hall '-P 2ac 2ab'
_symmetry_space_group_name_H-M 'P b c a'
_atom_sites_solution_hydrogens geom
_atom_sites_solution_primary direct
_atom_sites_solution_secondary difmap
_audit_creation_method SHELXL-97
_cell_angle_alpha 90.00
_cell_angle_beta 90.00
_cell_angle_gamma 90.00
_cell_formula_units_Z 8
_cell_length_a 17.6927(6)
_cell_length_b 19.4801(6)
_cell_length_c 26.9426(9)
_cell_measurement_reflns_used 6752
_cell_measurement_temperature 100(2)
_cell_measurement_theta_max 65.8
_cell_measurement_theta_min 3.3
_cell_volume 9285.9(5)
_computing_cell_refinement 'Bruker APEX2'
_computing_data_collection 'Bruker APEX2'
_computing_data_reduction 'Bruker SHELXTL'
_computing_molecular_graphics 'Bruker SHELXTL'
_computing_publication_material 'Bruker SHELXTL'
_computing_structure_refinement 'SHELXL-97 (Sheldrick, 1997)'
_computing_structure_solution 'SHELXS-97 (Sheldrick, 1990)'
_diffrn_ambient_temperature 100(2)
_diffrn_measured_fraction_theta_full 0.982
_diffrn_measured_fraction_theta_max 0.982
_diffrn_measurement_device_type 'Bruker SMART APEX-II'
_diffrn_measurement_method '\w & \f scans'
_diffrn_radiation_monochromator graphite
_diffrn_radiation_source 'fine-focus sealed tube'
_diffrn_radiation_type CuK\a
_diffrn_radiation_wavelength 1.54178
_diffrn_reflns_av_R_equivalents 0.0561
_diffrn_reflns_av_sigmaI/netI 0.0281
_diffrn_reflns_limit_h_max 21
_diffrn_reflns_limit_h_min -20
_diffrn_reflns_limit_k_max 22
_diffrn_reflns_limit_k_min -23
_diffrn_reflns_limit_l_max 30
_diffrn_reflns_limit_l_min -27
_diffrn_reflns_number 51589
_diffrn_reflns_theta_full 66.50
_diffrn_reflns_theta_max 66.50
_diffrn_reflns_theta_min 3.28
_diffrn_standards_decay_% 0.0
_diffrn_standards_interval_count 0
_diffrn_standards_number 0
_exptl_absorpt_coefficient_mu 1.809
_exptl_absorpt_correction_T_max 0.7652
_exptl_absorpt_correction_T_min 0.7064
_exptl_absorpt_correction_type multi-scan
_exptl_absorpt_process_details SADABS
_exptl_crystal_colour red
_exptl_crystal_density_diffrn 1.610
_exptl_crystal_description block
_exptl_crystal_F_000 4528
_exptl_crystal_size_max 0.20
_exptl_crystal_size_mid 0.20
_exptl_crystal_size_min 0.15
_refine_diff_density_max 3.253
_refine_diff_density_min -1.369
_refine_diff_density_rms 0.104
_refine_ls_extinction_method none
_refine_ls_goodness_of_fit_ref 1.011
_refine_ls_hydrogen_treatment constr
_refine_ls_matrix_type full
_refine_ls_number_parameters 735
_refine_ls_number_reflns 8031
_refine_ls_number_restraints 71
_refine_ls_restrained_S_all 1.012
_refine_ls_R_factor_all 0.1148
_refine_ls_R_factor_gt 0.0973
_refine_ls_shift/su_max 0.015
_refine_ls_shift/su_mean 0.001
_refine_ls_structure_factor_coef Fsqd
_refine_ls_weighting_details 'calc w=1/[\s^2^(Fo^2^)+(0.1380P)^2^+48.2827P] where P=(Fo^2^+2Fc^2^)/3'
_refine_ls_weighting_scheme calc
_refine_ls_wR_factor_gt 0.2564
_refine_ls_wR_factor_ref 0.2744
_reflns_number_gt 6386
_reflns_number_total 8031
_reflns_threshold_expression >2sigma(I)
_cod_data_source_file ja070364ssi20070117_011644.cif
_cod_data_source_block c06013
_cod_database_code 4109292

loop_
_symmetry_equiv_pos_as_xyz
'x, y, z'
'-x+1/2, -y, z+1/2'
'-x, y+1/2, -z+1/2'
'x+1/2, -y+1/2, -z'
'-x, -y, -z'
'x-1/2, y, -z-1/2'
'x, -y-1/2, z-1/2'
'-x-1/2, y-1/2, z'

loop_
_atom_site_label
_atom_site_type_symbol
_atom_site_fract_x
_atom_site_fract_y
_atom_site_fract_z
_atom_site_U_iso_or_equiv
_atom_site_adp_type
_atom_site_occupancy
_atom_site_symmetry_multiplicity
_atom_site_calc_flag
_atom_site_refinement_flags
_atom_site_disorder_assembly
_atom_site_disorder_group
Ni1 Ni 0.25932(8) 0.12152(7) 0.08450(5) 0.0469(4) Uani 0.782(2) 1 d PD A 1
C1 C 0.2301(5) 0.0994(5) 0.0072(3) 0.059(2) Uani 0.782(2) 1 d PD A 1
H1A H 0.2229 0.1395 -0.0148 0.071 Uiso 0.782(2) 1 calc PR A 1
H1B H 0.2576 0.0611 -0.0088 0.071 Uiso 0.782(2) 1 calc PR A 1
C2 C 0.1656(4) 0.0805(4) 0.0386(3) 0.053(2) Uani 0.782(2) 1 d PD A 1
H2 H 0.1196 0.1102 0.0357 0.063 Uiso 0.782(2) 1 calc PR A 1
C3 C 0.1529(5) 0.0089(4) 0.0554(4) 0.067(3) Uani 0.782(2) 1 d PD A 1
H3A H 0.1259 -0.0165 0.0290 0.080 Uiso 0.782(2) 1 calc PR A 1
H3B H 0.1198 0.0096 0.0851 0.080 Uiso 0.782(2) 1 calc PR A 1
C4 C 0.2237(5) -0.0286(4) 0.0679(3) 0.059(2) Uani 0.782(2) 1 d PD A 1
H4A H 0.2115 -0.0751 0.0804 0.071 Uiso 0.782(2) 1 calc PR A 1
H4B H 0.2555 -0.0335 0.0378 0.071 Uiso 0.782(2) 1 calc PR A 1
C5 C 0.2646(5) 0.0101(4) 0.1060(3) 0.060(2) Uani 0.782(2) 1 d PD A 1
H5 H 0.2501 -0.0003 0.1410 0.072 Uiso 0.782(2) 1 calc PR A 1
C6 C 0.3416(4) 0.0334(4) 0.0990(3) 0.049(2) Uani 0.782(2) 1 d PD A 1
H6 H 0.3687 0.0390 0.1313 0.059 Uiso 0.782(2) 1 calc PR A 1
C7 C 0.3951(5) 0.0215(4) 0.0572(3) 0.062(2) Uani 0.782(2) 1 d PD A 1
H7A H 0.3666 0.0071 0.0274 0.074 Uiso 0.782(2) 1 calc PR A 1
H7B H 0.4306 -0.0159 0.0661 0.074 Uiso 0.782(2) 1 calc PR A 1
C8 C 0.4384(5) 0.0854(4) 0.0462(5) 0.075(3) Uani 0.782(2) 1 d PD A 1
H8A H 0.4704 0.0970 0.0752 0.090 Uiso 0.782(2) 1 calc PR A 1
H8B H 0.4722 0.0770 0.0175 0.090 Uiso 0.782(2) 1 calc PR A 1
C9 C 0.3879(5) 0.1446(4) 0.0348(4) 0.070(3) Uani 0.782(2) 1 d PD A 1
H9 H 0.3677 0.1471 0.0021 0.084 Uiso 0.782(2) 1 calc PR A 1
C10 C 0.3666(6) 0.1996(5) 0.0696(3) 0.078(3) Uani 0.782(2) 1 d PD A 1
H10 H 0.3526 0.2440 0.0534 0.094 Uiso 0.782(2) 1 calc PR A 1
C11 C 0.3975(6) 0.2067(5) 0.1212(3) 0.082(4) Uani 0.782(2) 1 d PD A 1
H11A H 0.4235 0.1640 0.1317 0.098 Uiso 0.782(2) 1 calc PR A 1
H11B H 0.4337 0.2453 0.1232 0.098 Uiso 0.782(2) 1 calc PR A 1
C12 C 0.3297(6) 0.2200(5) 0.1530(4) 0.089(4) Uani 0.782(2) 1 d PD A 1
H12A H 0.3018 0.2598 0.1394 0.107 Uiso 0.782(2) 1 calc PR A 1
H12B H 0.3467 0.2321 0.1869 0.107 Uiso 0.782(2) 1 calc PR A 1
C13 C 0.2772(6) 0.1596(4) 0.1559(3) 0.075(3) Uani 0.782(2) 1 d PD A 1
H13 H 0.2915 0.1242 0.1812 0.090 Uiso 0.782(2) 1 calc PR A 1
C14 C 0.1963(5) 0.1600(5) 0.1420(3) 0.076(3) Uani 0.782(2) 1 d PD A 1
H14 H 0.1551 0.1351 0.1598 0.092 Uiso 0.782(2) 1 calc PR A 1
C15 C 0.1861(7) 0.2054(5) 0.0979(4) 0.074(3) Uani 0.782(2) 1 d PD A 1
H15A H 0.2094 0.2516 0.0994 0.088 Uiso 0.782(2) 1 calc PR A 1
H15B H 0.1362 0.2044 0.0814 0.088 Uiso 0.782(2) 1 calc PR A 1
Ni2 Ni 0.3146(3) 0.1058(2) 0.07336(18) 0.0469(4) Uani 0.218(2) 1 d PD A 2
C21 C 0.315(3) 0.2094(11) 0.1053(17) 0.036(3) Uiso 0.218(2) 1 d PD A 2
H21A H 0.2924 0.2462 0.0847 0.043 Uiso 0.218(2) 1 calc PR A 2
H21B H 0.3020 0.2131 0.1409 0.043 Uiso 0.218(2) 1 calc PR A 2
C22 C 0.393(2) 0.190(2) 0.0935(16) 0.036(3) Uiso 0.218(2) 1 d PD A 2
H22 H 0.4174 0.2149 0.0653 0.043 Uiso 0.218(2) 1 calc PR A 2
C23 C 0.445(2) 0.162(3) 0.132(2) 0.036(3) Uiso 0.218(2) 1 d PD A 2
H23A H 0.4679 0.2000 0.1503 0.043 Uiso 0.218(2) 1 calc PR A 2
H23B H 0.4862 0.1363 0.1149 0.043 Uiso 0.218(2) 1 calc PR A 2
C24 C 0.407(3) 0.114(3) 0.1675(14) 0.036(3) Uiso 0.218(2) 1 d PD A 2
H24A H 0.4449 0.0954 0.1909 0.043 Uiso 0.218(2) 1 calc PR A 2
H24B H 0.3688 0.1400 0.1869 0.043 Uiso 0.218(2) 1 calc PR A 2
C25 C 0.371(3) 0.059(2) 0.1399(12) 0.036(3) Uiso 0.218(2) 1 d PD A 2
H25 H 0.4037 0.0181 0.1329 0.043 Uiso 0.218(2) 1 calc PR A 2
C26 C 0.291(3) 0.044(2) 0.1438(10) 0.036(3) Uiso 0.218(2) 1 d PD A 2
H26 H 0.2792 -0.0048 0.1362 0.043 Uiso 0.218(2) 1 calc PR A 2
C27 C 0.232(4) 0.076(3) 0.1760(13) 0.036(3) Uiso 0.218(2) 1 d PD A 2
H27A H 0.2504 0.1204 0.1887 0.043 Uiso 0.218(2) 1 calc PR A 2
H27B H 0.2222 0.0454 0.2048 0.043 Uiso 0.218(2) 1 calc PR A 2
C28 C 0.161(3) 0.086(4) 0.148(2) 0.036(3) Uiso 0.218(2) 1 d PD A 2
H28A H 0.1227 0.1086 0.1696 0.043 Uiso 0.218(2) 1 calc PR A 2
H28B H 0.1401 0.0412 0.1375 0.043 Uiso 0.218(2) 1 calc PR A 2
C29 C 0.1725(13) 0.130(3) 0.103(2) 0.036(3) Uiso 0.218(2) 1 d PD A 2
H29 H 0.1760 0.1781 0.1078 0.043 Uiso 0.218(2) 1 calc PR A 2
C30 C 0.1792(10) 0.105(3) 0.052(2) 0.036(3) Uiso 0.218(2) 1 d PD A 2
H30 H 0.1645 0.1388 0.0256 0.043 Uiso 0.218(2) 1 calc PR A 2
C31 C 0.170(2) 0.031(3) 0.036(2) 0.036(3) Uiso 0.218(2) 1 d PD A 2
H31A H 0.1724 0.0002 0.0656 0.043 Uiso 0.218(2) 1 calc PR A 2
H31B H 0.1208 0.0239 0.0193 0.043 Uiso 0.218(2) 1 calc PR A 2
C32 C 0.234(3) 0.018(3) 0.0018(17) 0.036(3) Uiso 0.218(2) 1 d PD A 2
H32A H 0.2336 0.0529 -0.0249 0.043 Uiso 0.218(2) 1 calc PR A 2
H32B H 0.2277 -0.0276 -0.0139 0.043 Uiso 0.218(2) 1 calc PR A 2
C33 C 0.310(3) 0.0200(16) 0.0269(15) 0.036(3) Uiso 0.218(2) 1 d PD A 2
H33 H 0.3258 -0.0241 0.0428 0.043 Uiso 0.218(2) 1 calc PR A 2
C34 C 0.373(2) 0.067(3) 0.0140(14) 0.36(3) Uiso 0.218(2) 1 d PD A 2
H34 H 0.4279 0.0545 0.0138 0.043 Uiso 0.218(2) 1 calc PR A 2
C35 C 0.341(3) 0.135(3) -0.0003(7) 0.036(3) Uiso 0.218(2) 1 d PD A 2
H35A H 0.2988 0.1348 -0.0246 0.043 Uiso 0.218(2) 1 calc PR A 2
H35B H 0.3768 0.1733 -0.0046 0.043 Uiso 0.218(2) 1 calc PR A 2
B40 B 0.7341(3) 0.2727(3) 0.17148(18) 0.0221(10) Uani 1 1 d . . .
C41 C 0.7855(2) 0.2031(2) 0.16675(16) 0.0221(9) Uani 1 1 d . . .
C42 C 0.8408(3) 0.1994(3) 0.12972(18) 0.0297(11) Uani 1 1 d . . .
H42 H 0.8492 0.2386 0.1094 0.036 Uiso 1 1 calc R . .
C43 C 0.8839(3) 0.1409(3) 0.12143(19) 0.0323(11) Uani 1 1 d . . .
C44 C 0.8753(3) 0.0829(2) 0.15054(19) 0.0304(11) Uani 1 1 d . . .
H44 H 0.9045 0.0428 0.1448 0.036 Uiso 1 1 calc R . .
C45 C 0.8223(3) 0.0859(2) 0.18861(17) 0.0239(10) Uani 1 1 d . . .
C46 C 0.7785(3) 0.1445(2) 0.19646(17) 0.0231(9) Uani 1 1 d . . .
H46 H 0.7428 0.1447 0.2228 0.028 Uiso 1 1 calc R . .
C47 C 0.9405(4) 0.1411(3) 0.0796(2) 0.0498(16) Uani 1 1 d . . .
C48 C 0.8170(3) 0.0272(2) 0.2246(2) 0.0317(11) Uani 1 1 d . . .
F41 F 0.9809(13) 0.1964(9) 0.0792(10) 0.104(11) Uani 0.50 1 d P . .
F42 F 0.9053(14) 0.133(2) 0.0375(7) 0.184(15) Uani 0.50 1 d P . .
F43 F 0.9885(14) 0.0914(15) 0.0834(11) 0.096(10) Uani 0.50 1 d P . .
F411 F 1.0021(14) 0.1792(12) 0.0894(10) 0.118(10) Uani 0.50 1 d P . .
F421 F 0.9165(10) 0.1667(10) 0.0379(6) 0.093(8) Uani 0.50 1 d P . .
F431 F 0.9689(17) 0.0820(14) 0.0682(10) 0.096(11) Uani 0.50 1 d P . .
F44 F 0.8371(2) -0.03327(14) 0.20480(13) 0.0478(8) Uani 1 1 d . . .
F45 F 0.86188(19) 0.03654(16) 0.26431(12) 0.0443(8) Uani 1 1 d . . .
F46 F 0.74707(18) 0.01893(16) 0.24324(14) 0.0480(9) Uani 1 1 d . . .
C51 C 0.7923(3) 0.3376(2) 0.17851(16) 0.0233(9) Uani 1 1 d . . .
C52 C 0.8031(3) 0.3901(2) 0.14367(18) 0.0277(10) Uani 1 1 d . . .
H52 H 0.7742 0.3897 0.1140 0.033 Uiso 1 1 calc R . .
C53 C 0.8554(3) 0.4430(3) 0.15149(19) 0.0323(11) Uani 1 1 d . . .
C54 C 0.8974(3) 0.4465(3) 0.1948(2) 0.0335(11) Uani 1 1 d . . .
H54 H 0.9318 0.4832 0.2003 0.040 Uiso 1 1 calc R . .
C55 C 0.8881(3) 0.3952(3) 0.22965(19) 0.0304(11) Uani 1 1 d . . .
C56 C 0.8372(3) 0.3414(2) 0.22132(18) 0.0264(10) Uani 1 1 d . . .
H56 H 0.8329 0.3062 0.2455 0.032 Uiso 1 1 calc R . .
C57 C 0.8645(4) 0.4971(3) 0.1122(2) 0.0466(15) Uani 1 1 d . . .
C58 C 0.9284(3) 0.3992(3) 0.2785(2) 0.0352(12) Uani 1 1 d . . .
F51 F 0.8003(3) 0.5146(2) 0.09035(18) 0.0787(14) Uani 1 1 d . . .
F52 F 0.8921(4) 0.5553(2) 0.12904(19) 0.103(2) Uani 1 1 d . . .
F53 F 0.9084(4) 0.4770(3) 0.0760(2) 0.118(2) Uani 1 1 d . . .
F54 F 0.8853(2) 0.4254(3) 0.31373(14) 0.0769(14) Uani 1 1 d . . .
F55 F 0.9909(2) 0.4370(2) 0.27655(15) 0.0726(13) Uani 1 1 d . . .
F56 F 0.9505(3) 0.33866(19) 0.29570(15) 0.0691(12) Uani 1 1 d . . .
C61 C 0.6802(3) 0.2798(2) 0.12121(16) 0.0228(9) Uani 1 1 d . . .
C62 C 0.6775(3) 0.2308(2) 0.08341(17) 0.0276(10) Uani 1 1 d . . .
H62 H 0.7118 0.1933 0.0843 0.033 Uiso 1 1 calc R . .
C63 C 0.6253(3) 0.2353(2) 0.04411(18) 0.0320(11) Uani 1 1 d . . .
C64 C 0.5743(3) 0.2882(3) 0.04135(18) 0.0325(11) Uani 1 1 d . . .
H64 H 0.5390 0.2909 0.0149 0.039 Uiso 1 1 calc R . .
C65 C 0.5759(3) 0.3380(2) 0.07870(17) 0.0297(11) Uani 1 1 d . . .
C66 C 0.6277(3) 0.3342(2) 0.11749(17) 0.0255(10) Uani 1 1 d . . .
H66 H 0.6277 0.3691 0.1421 0.031 Uiso 1 1 calc R . .
C67 C 0.6258(4) 0.1797(3) 0.0059(2) 0.0432(14) Uani 1 1 d . . .
C68 C 0.5187(3) 0.3949(3) 0.07626(19) 0.0359(12) Uani 1 1 d . . .
F61 F 0.6928(3) 0.1768(2) -0.01823(15) 0.0800(14) Uani 1 1 d . . .
F62 F 0.6189(3) 0.11726(17) 0.02430(14) 0.0708(13) Uani 1 1 d . . .
F63 F 0.5732(3) 0.1868(2) -0.02865(14) 0.0789(15) Uani 1 1 d . . .
F64 F 0.44672(19) 0.37068(18) 0.07556(14) 0.0546(9) Uani 1 1 d . . .
F65 F 0.5253(2) 0.43215(17) 0.03457(12) 0.0504(9) Uani 1 1 d . . .
F66 F 0.52191(17) 0.43824(15) 0.11430(11) 0.0377(7) Uani 1 1 d . . .
C71 C 0.6722(2) 0.2674(2) 0.21705(16) 0.0218(9) Uani 1 1 d . . .
C72 C 0.6175(3) 0.2147(2) 0.21523(18) 0.0251(10) Uani 1 1 d . . .
H72 H 0.6188 0.1829 0.1885 0.030 Uiso 1 1 calc R . .
C73 C 0.5620(3) 0.2076(2) 0.2510(2) 0.0312(11) Uani 1 1 d . . .
C74 C 0.5567(3) 0.2539(3) 0.2905(2) 0.0326(11) Uani 1 1 d . . .
H74 H 0.5181 0.2495 0.3148 0.039 Uiso 1 1 calc R . .
C75 C 0.6093(3) 0.3061(2) 0.29298(17) 0.0271(10) Uani 1 1 d . . .
C76 C 0.6657(3) 0.3130(2) 0.25720(17) 0.0239(9) Uani 1 1 d . . .
H76 H 0.7008 0.3497 0.2601 0.029 Uiso 1 1 calc R . .
C77 C 0.5065(3) 0.1498(3) 0.2486(2) 0.0428(14) Uani 1 1 d . . .
C78 C 0.6050(3) 0.3570(3) 0.33451(18) 0.0338(11) Uani 1 1 d . . .
F71 F 0.5091(2) 0.1152(2) 0.20579(18) 0.0718(13) Uani 1 1 d . . .
F72 F 0.5176(2) 0.10290(18) 0.28464(19) 0.0691(12) Uani 1 1 d . . .
F73 F 0.43491(17) 0.17219(17) 0.25351(15) 0.0501(9) Uani 1 1 d . . .
F74 F 0.5502(3) 0.34446(19) 0.36715(13) 0.0664(12) Uani 1 1 d . . .
F75 F 0.5930(2) 0.42136(15) 0.31884(11) 0.0481(9) Uani 1 1 d . . .
F76 F 0.6698(2) 0.3594(2) 0.36083(14) 0.0648(11) Uani 1 1 d . . .

loop_
_atom_site_aniso_label
_atom_site_aniso_U_11
_atom_site_aniso_U_22
_atom_site_aniso_U_33
_atom_site_aniso_U_23
_atom_site_aniso_U_13
_atom_site_aniso_U_12
Ni1 0.0524(8) 0.0454(8) 0.0429(7) 0.0019(6) 0.0038(6) 0.0111(6)
C1 0.090(7) 0.059(5) 0.027(4) -0.001(4) -0.017(4) 0.011(5)
C2 0.034(4) 0.060(5) 0.064(5) 0.013(4) -0.006(4) 0.002(4)
C3 0.067(6) 0.048(5) 0.085(7) 0.013(5) -0.011(5) -0.006(4)
C4 0.067(6) 0.042(4) 0.068(6) 0.011(4) -0.003(5) 0.008(4)
C5 0.085(7) 0.023(4) 0.073(6) 0.019(4) -0.014(5) 0.003(4)
C6 0.076(6) 0.033(4) 0.039(4) 0.000(3) -0.013(4) 0.017(4)
C7 0.046(5) 0.057(5) 0.083(7) -0.014(5) -0.012(4) 0.011(4)
C8 0.043(5) 0.086(7) 0.095(8) -0.004(6) -0.004(5) -0.004(5)
C9 0.056(5) 0.059(6) 0.095(8) 0.004(5) -0.008(5) -0.018(5)
C10 0.100(8) 0.052(5) 0.082(7) 0.005(5) -0.011(6) -0.028(5)
C11 0.124(10) 0.049(5) 0.073(7) -0.018(5) -0.041(7) 0.001(6)
C12 0.116(10) 0.065(7) 0.087(8) -0.040(6) -0.033(7) 0.021(7)
C13 0.150(11) 0.047(5) 0.027(4) -0.010(4) -0.014(5) 0.024(6)
C14 0.081(7) 0.081(7) 0.068(6) -0.025(5) 0.016(5) 0.047(6)
C15 0.091(7) 0.056(5) 0.074(6) -0.005(5) 0.003(6) 0.033(5)
Ni2 0.0524(8) 0.0454(8) 0.0429(7) 0.0019(6) 0.0038(6) 0.0111(6)
B40 0.027(3) 0.021(2) 0.018(2) 0.0028(19) -0.002(2) 0.000(2)
C41 0.021(2) 0.023(2) 0.022(2) -0.0009(17) -0.0008(17) -0.0018(17)
C42 0.032(3) 0.030(2) 0.027(3) 0.003(2) 0.003(2) 0.002(2)
C43 0.031(3) 0.035(3) 0.031(3) -0.002(2) 0.008(2) 0.004(2)
C44 0.030(3) 0.025(2) 0.037(3) -0.005(2) 0.005(2) 0.003(2)
C45 0.022(2) 0.021(2) 0.029(2) -0.0001(18) -0.0022(18) -0.0009(17)
C46 0.025(2) 0.022(2) 0.023(2) -0.0015(18) -0.0006(18) -0.0008(18)
C47 0.051(4) 0.048(4) 0.051(4) 0.005(3) 0.024(3) 0.011(3)
C48 0.033(3) 0.019(2) 0.044(3) 0.002(2) 0.005(2) -0.0019(19)
F41 0.12(2) 0.042(5) 0.150(19) 0.009(7) 0.117(17) -0.009(7)
F42 0.103(12) 0.41(5) 0.043(11) -0.064(18) 0.035(9) -0.02(2)
F43 0.069(8) 0.080(16) 0.14(2) 0.033(13) 0.076(12) 0.043(9)
F411 0.068(10) 0.16(2) 0.123(14) -0.073(15) 0.061(9) -0.046(13)
F421 0.078(11) 0.150(13) 0.051(10) 0.057(11) 0.044(8) 0.065(11)
F431 0.17(3) 0.043(6) 0.079(12) 0.007(7) 0.092(15) 0.031(11)
F44 0.066(2) 0.0170(14) 0.060(2) 0.0000(14) 0.0091(17) 0.0051(14)
F45 0.055(2) 0.0347(16) 0.0433(18) 0.0135(14) -0.0123(15) -0.0065(14)
F46 0.0378(17) 0.0355(17) 0.071(2) 0.0206(16) 0.0119(16) -0.0033(13)
C51 0.026(2) 0.022(2) 0.021(2) -0.0006(17) 0.0019(18) 0.0027(18)
C52 0.029(2) 0.028(2) 0.026(2) -0.0005(19) 0.0017(19) -0.0009(19)
C53 0.033(3) 0.028(2) 0.035(3) 0.003(2) 0.005(2) -0.005(2)
C54 0.032(3) 0.027(2) 0.042(3) -0.002(2) 0.002(2) -0.008(2)
C55 0.025(2) 0.034(3) 0.031(3) -0.005(2) -0.004(2) 0.000(2)
C56 0.024(2) 0.027(2) 0.028(2) 0.0000(19) -0.0018(19) -0.0017(19)
C57 0.052(4) 0.039(3) 0.049(4) 0.013(3) 0.001(3) -0.017(3)
C58 0.029(3) 0.035(3) 0.041(3) -0.003(2) -0.006(2) -0.002(2)
F51 0.072(3) 0.073(3) 0.091(3) 0.056(2) -0.021(2) -0.021(2)
F52 0.167(5) 0.060(3) 0.081(3) 0.036(2) -0.044(3) -0.065(3)
F53 0.152(5) 0.097(4) 0.106(4) 0.063(3) 0.088(4) 0.041(4)
F54 0.056(2) 0.135(4) 0.040(2) -0.029(2) -0.0122(17) 0.030(3)
F55 0.061(2) 0.098(3) 0.059(2) 0.012(2) -0.0245(19) -0.045(2)
F56 0.096(3) 0.049(2) 0.063(2) 0.0032(18) -0.049(2) 0.000(2)
C61 0.028(2) 0.021(2) 0.019(2) 0.0005(17) -0.0001(18) -0.0016(18)
C62 0.036(3) 0.022(2) 0.024(2) 0.0013(18) -0.004(2) 0.0039(19)
C63 0.047(3) 0.026(2) 0.023(2) -0.0011(19) -0.009(2) -0.003(2)
C64 0.043(3) 0.030(3) 0.024(2) 0.000(2) -0.011(2) 0.003(2)
C65 0.037(3) 0.029(2) 0.023(2) 0.0012(19) -0.008(2) 0.001(2)
C66 0.031(2) 0.022(2) 0.024(2) -0.0028(18) -0.0027(19) -0.0012(19)
C67 0.071(4) 0.031(3) 0.028(3) -0.004(2) -0.013(3) 0.009(3)
C68 0.041(3) 0.038(3) 0.029(3) -0.002(2) -0.008(2) 0.005(2)
F61 0.110(4) 0.078(3) 0.053(2) -0.032(2) 0.016(2) 0.007(3)
F62 0.141(4) 0.0291(17) 0.043(2) -0.0054(15) -0.024(2) -0.004(2)
F63 0.135(4) 0.052(2) 0.050(2) -0.0231(18) -0.056(3) 0.029(2)
F64 0.0384(19) 0.052(2) 0.073(2) -0.0087(18) -0.0152(17) 0.0046(16)
F65 0.066(2) 0.0480(19) 0.0372(18) 0.0127(15) -0.0007(16) 0.0253(17)
F66 0.0438(18) 0.0325(15) 0.0368(16) -0.0077(13) -0.0097(13) 0.0111(13)
C71 0.025(2) 0.019(2) 0.021(2) 0.0022(17) -0.0028(17) 0.0004(17)
C72 0.023(2) 0.023(2) 0.030(2) -0.0034(19) 0.0026(19) 0.0031(18)
C73 0.026(2) 0.025(2) 0.042(3) -0.002(2) 0.005(2) 0.0023(19)
C74 0.036(3) 0.026(2) 0.036(3) 0.005(2) 0.013(2) 0.007(2)
C75 0.038(3) 0.022(2) 0.021(2) 0.0041(18) 0.0001(19) 0.008(2)
C76 0.029(2) 0.019(2) 0.024(2) 0.0023(18) -0.0028(18) 0.0017(18)
C77 0.033(3) 0.035(3) 0.060(4) -0.009(3) 0.017(3) -0.003(2)
C78 0.048(3) 0.029(3) 0.025(3) 0.002(2) 0.005(2) 0.004(2)
F71 0.049(2) 0.059(2) 0.107(3) -0.044(2) 0.034(2) -0.0282(18)
F72 0.050(2) 0.0349(18) 0.123(4) 0.023(2) 0.016(2) -0.0072(16)
F73 0.0280(16) 0.0421(17) 0.080(2) -0.0043(17) 0.0193(16) -0.0055(13)
F74 0.105(3) 0.052(2) 0.042(2) -0.0108(17) 0.040(2) -0.011(2)
F75 0.087(3) 0.0249(15) 0.0323(16) -0.0015(12) 0.0040(16) 0.0121(16)
F76 0.077(3) 0.068(2) 0.049(2) -0.0280(19) -0.0228(19) 0.025(2)

loop_
_atom_type_symbol
_atom_type_description
_atom_type_scat_dispersion_real
_atom_type_scat_dispersion_imag
_atom_type_scat_source
C C 0.0181 0.0091 'International Tables Vol C Tables 4.2.6.8 and 6.1.1.4'
H H 0.0000 0.0000 'International Tables Vol C Tables 4.2.6.8 and 6.1.1.4'
B B 0.0090 0.0039 'International Tables Vol C Tables 4.2.6.8 and 6.1.1.4'
F F 0.0727 0.0534 'International Tables Vol C Tables 4.2.6.8 and 6.1.1.4'
Ni Ni -3.0029 0.5091 'International Tables Vol C Tables 4.2.6.8 and 6.1.1.4'

loop_
_geom_angle_atom_site_label_1
_geom_angle_atom_site_label_2
_geom_angle_atom_site_label_3
_geom_angle
C14 Ni1 C13 41.9(3)
C14 Ni1 C15 41.9(3)
C13 Ni1 C15 70.2(4)
C14 Ni1 C1 131.5(4)
C13 Ni1 C1 169.6(3)
C15 Ni1 C1 99.8(4)
C14 Ni1 C2 98.4(4)
C13 Ni1 C2 139.1(4)
C15 Ni1 C2 85.1(4)
C1 Ni1 C2 38.9(2)
C14 Ni1 C5 100.5(4)
C13 Ni1 C5 95.7(3)
C15 Ni1 C5 136.7(4)
C1 Ni1 C5 93.7(3)
C2 Ni1 C5 80.1(3)
C14 Ni1 C6 119.5(3)
C13 Ni1 C6 90.7(3)
C15 Ni1 C6 160.2(3)
C1 Ni1 C6 99.5(3)
C2 Ni1 C6 107.5(3)
C5 Ni1 C6 37.2(2)
C14 Ni1 C10 108.4(4)
C13 Ni1 C10 79.3(3)
C15 Ni1 C10 91.3(4)
C1 Ni1 C10 98.5(3)
C2 Ni1 C10 135.0(3)
C5 Ni1 C10 127.2(3)
C6 Ni1 C10 90.0(3)
C2 C1 Ni1 71.6(4)
C2 C1 H1A 116.4
Ni1 C1 H1A 116.4
C2 C1 H1B 116.4
Ni1 C1 H1B 116.4
H1A C1 H1B 113.4
C1 C2 C3 122.0(8)
C1 C2 Ni1 69.5(4)
C3 C2 Ni1 106.3(6)
C1 C2 H2 116.3
C3 C2 H2 116.3
Ni1 C2 H2 116.3
C2 C3 C4 113.7(7)
C2 C3 H3A 108.8
C4 C3 H3A 108.8
C2 C3 H3B 108.8
C4 C3 H3B 108.8
H3A C3 H3B 107.7
C5 C4 C3 108.8(7)
C5 C4 H4A 109.9
C3 C4 H4A 109.9
C5 C4 H4B 109.9
C3 C4 H4B 109.9
H4A C4 H4B 108.3
C6 C5 C4 122.4(8)
C6 C5 Ni1 72.8(4)
C4 C5 Ni1 107.2(5)
C6 C5 H5 115.4
C4 C5 H5 115.4
Ni1 C5 H5 115.4
C5 C6 C7 130.3(7)
C5 C6 Ni1 70.0(4)
C7 C6 Ni1 113.1(5)
C5 C6 H6 111.8
C7 C6 H6 111.8
Ni1 C6 H6 111.8
C6 C7 C8 110.3(7)
C6 C7 H7A 109.6
C8 C7 H7A 109.6
C6 C7 H7B 109.6
C8 C7 H7B 109.6
H7A C7 H7B 108.1
C9 C8 C7 112.3(7)
C9 C8 H8A 109.1
C7 C8 H8A 109.1
C9 C8 H8B 109.1
C7 C8 H8B 109.1
H8A C8 H8B 107.9
C10 C9 C8 125.7(10)
C10 C9 H9 117.1
C8 C9 H9 117.1
C9 C10 C11 124.3(9)
C9 C10 Ni1 81.5(5)
C11 C10 Ni1 100.7(7)
C9 C10 H10 114.5
C11 C10 H10 114.5
Ni1 C10 H10 114.5
C12 C11 C10 104.7(9)
C12 C11 H11A 110.8
C10 C11 H11A 110.8
C12 C11 H11B 110.8
C10 C11 H11B 110.8
H11A C11 H11B 108.9
C11 C12 C13 113.0(8)
C11 C12 H12A 109.0
C13 C12 H12A 109.0
C11 C12 H12B 109.0
C13 C12 H12B 109.0
H12A C12 H12B 107.8
C14 C13 C12 125.4(9)
C14 C13 Ni1 67.7(4)
C12 C13 Ni1 108.8(6)
C14 C13 H13 114.9
C12 C13 H13 114.9
Ni1 C13 H13 114.9
C13 C14 C15 108.8(9)
C13 C14 Ni1 70.4(4)
C15 C14 Ni1 71.4(5)
C13 C14 H14 125.6
C15 C14 H14 125.6
Ni1 C14 H14 125.6
C14 C15 Ni1 66.7(4)
C14 C15 H15A 117.0
Ni1 C15 H15A 117.0
C14 C15 H15B 117.0
Ni1 C15 H15B 117.0
H15A C15 H15B 114.1
C34 Ni2 C33 42.0(3)
C34 Ni2 C35 42.0(3)
C33 Ni2 C35 70.2(4)
C34 Ni2 C21 130.1(7)
C33 Ni2 C21 166.1(11)
C35 Ni2 C21 96.9(10)
C34 Ni2 C22 98.6(5)
C33 Ni2 C22 139.7(5)
C35 Ni2 C22 83.9(6)
C21 Ni2 C22 38.9(3)
C34 Ni2 C25 104.4(12)
C33 Ni2 C25 99.8(12)
C35 Ni2 C25 139.6(10)
C21 Ni2 C25 93.5(4)
C22 Ni2 C25 80.1(3)
C34 Ni2 C26 123.3(12)
C33 Ni2 C26 94.1(10)
C35 Ni2 C26 164.0(11)
C21 Ni2 C26 99.0(7)
C22 Ni2 C26 107.4(4)
C25 Ni2 C26 37.3(2)
C34 Ni2 C30 107.5(5)
C33 Ni2 C30 79.2(4)
C35 Ni2 C30 89.5(7)
C21 Ni2 C30 95.9(9)
C22 Ni2 C30 132.3(9)
C25 Ni2 C30 128.1(5)
C26 Ni2 C30 90.8(4)
C22 C21 Ni2 71.3(5)
C22 C21 H21A 116.5
Ni2 C21 H21A 116.5
C22 C21 H21B 116.4
Ni2 C21 H21B 116.5
H21A C21 H21B 113.5
C21 C22 C23 121.9(9)
C21 C22 Ni2 69.8(5)
C23 C22 Ni2 106.3(6)
C21 C22 H22 116.3
C23 C22 H22 116.3
Ni2 C22 H22 116.3
C22 C23 C24 113.7(8)
C22 C23 H23A 108.8
C24 C23 H23A 108.8
C22 C23 H23B 108.8
C24 C23 H23B 108.8
H23A C23 H23B 107.7
C25 C24 C23 108.9(8)
C25 C24 H24A 109.9
C23 C24 H24A 109.9
C25 C24 H24B 109.9
C23 C24 H24B 109.9
H24A C24 H24B 108.3
C26 C25 C24 122.4(9)
C26 C25 Ni2 72.7(5)
C24 C25 Ni2 107.3(6)
C26 C25 H25 115.4
C24 C25 H25 115.4
Ni2 C25 H25 115.4
C25 C26 C27 130.3(9)
C25 C26 Ni2 70.0(5)
C27 C26 Ni2 113.6(6)
C25 C26 H26 111.7
C27 C26 H26 111.7
Ni2 C26 H26 111.7
C26 C27 C28 110.6(9)
C26 C27 H27A 109.5
C28 C27 H27A 109.5
C26 C27 H27B 109.5
C28 C27 H27B 109.6
H27A C27 H27B 108.1
C27 C28 C29 111.9(8)
C27 C28 H28A 109.2
C29 C28 H28A 109.2
C27 C28 H28B 109.2
C29 C28 H28B 109.2
H28A C28 H28B 107.9
C30 C29 C28 125.6(11)
C30 C29 H29 117.2
C28 C29 H29 117.2
C29 C30 C31 124.5(10)
C29 C30 Ni2 81.6(6)
C31 C30 Ni2 100.4(7)
C29 C30 H30 114.5
C31 C30 H30 114.5
Ni2 C30 H30 114.5
C32 C31 C30 104.2(10)
C32 C31 H31A 110.9
C30 C31 H31A 110.9
C32 C31 H31B 110.9
C30 C31 H31B 110.9
H31A C31 H31B 108.9
C31 C32 C33 113.4(9)
C31 C32 H32A 108.9
C33 C32 H32A 108.9
C31 C32 H32B 108.9
C33 C32 H32B 108.9
H32A C32 H32B 107.7
C34 C33 C32 125.5(10)
C34 C33 Ni2 67.6(5)
C32 C33 Ni2 109.0(7)
C34 C33 H33 114.8
C32 C33 H33 114.8
Ni2 C33 H33 114.8
C33 C34 C35 108.7(9)
C33 C34 Ni2 70.5(5)
C35 C34 Ni2 71.4(6)
C33 C34 H34 125.7
C35 C34 H34 125.6
Ni2 C34 H34 125.7
C34 C35 Ni2 66.7(5)
C34 C35 H35A 117.0
Ni2 C35 H35A 117.0
C34 C35 H35B 117.1
Ni2 C35 H35B 117.1
H35A C35 H35B 114.1
C41 B40 C51 107.4(4)
C41 B40 C71 112.0(4)
C51 B40 C71 112.3(4)
C41 B40 C61 108.9(4)
C51 B40 C61 113.0(4)
C71 B40 C61 103.4(3)
C42 C41 C46 115.3(4)
C42 C41 B40 119.1(4)
C46 C41 B40 125.6(4)
C43 C42 C41 122.7(5)
C43 C42 H42 118.6
C41 C42 H42 118.6
C44 C43 C42 121.2(5)
C44 C43 C47 120.0(5)
C42 C43 C47 118.8(5)
C43 C44 C45 117.3(4)
C43 C44 H44 121.4
C45 C44 H44 121.4
C44 C45 C46 121.3(4)
C44 C45 C48 119.1(4)
C46 C45 C48 119.4(4)
C45 C46 C41 122.1(4)
C45 C46 H46 118.9
C41 C46 H46 118.9
F43 C47 F41 105.2(18)
F43 C47 F431 25(2)
F41 C47 F431 121.7(16)
F43 C47 F421 124.8(15)
F41 C47 F421 81.6(16)
F431 C47 F421 105.2(16)
F43 C47 F42 106.8(19)
F41 C47 F42 111.2(19)
F431 C47 F42 82(2)
F421 C47 F42 30.8(19)
F43 C47 F411 82.2(18)
F41 C47 F411 25.0(18)
F431 C47 F411 102.9(18)
F421 C47 F411 102.9(15)
F42 C47 F411 128.9(17)
F43 C47 C43 112.0(13)
F41 C47 C43 112.0(11)
F431 C47 C43 115.6(13)
F421 C47 C43 115.6(8)
F42 C47 C43 109.5(11)
F411 C47 C43 113.0(11)
F44 C48 F46 106.7(4)
F44 C48 F45 106.2(4)
F46 C48 F45 105.2(4)
F44 C48 C45 113.3(4)
F46 C48 C45 112.9(4)
F45 C48 C45 111.9(4)
F411 F41 C47 83(3)
F411 F41 F421 124(5)
C47 F41 F421 49.4(11)
F421 F42 C47 74(3)
F421 F42 F431 111(4)
C47 F42 F431 48.6(13)
F431 F43 C47 77(5)
F431 F43 F411 118(7)
C47 F43 F411 50.2(14)
F41 F411 C47 72(4)
F41 F411 F43 116(5)
C47 F411 F43 47.5(12)
F42 F421 C47 75(3)
F42 F421 F41 122(3)
C47 F421 F41 49.0(10)
F43 F431 C47 77(5)
F43 F431 F42 124(6)
C47 F431 F42 49.0(14)
C52 C51 C56 115.8(4)
C52 C51 B40 124.8(4)
C56 C51 B40 119.4(4)
C51 C52 C53 121.7(5)
C51 C52 H52 119.1
C53 C52 H52 119.1
C54 C53 C52 121.2(5)
C54 C53 C57 120.0(5)
C52 C53 C57 118.8(5)
C55 C54 C53 118.2(4)
C55 C54 H54 120.9
C53 C54 H54 120.9
C54 C55 C56 120.6(5)
C54 C55 C58 120.2(5)
C56 C55 C58 119.1(5)
C55 C56 C51 122.4(4)
C55 C56 H56 118.8
C51 C56 H56 118.8
F53 C57 F52 107.2(6)
F53 C57 F51 104.8(6)
F52 C57 F51 104.4(6)
F53 C57 C53 112.4(5)
F52 C57 C53 113.7(5)
F51 C57 C53 113.7(5)
F54 C58 F56 105.2(5)
F54 C58 F55 107.2(5)
F56 C58 F55 105.1(5)
F54 C58 C55 112.1(4)
F56 C58 C55 113.6(4)
F55 C58 C55 113.0(5)
C62 C61 C66 115.9(4)
C62 C61 B40 123.9(4)
C66 C61 B40 119.8(4)
C61 C62 C63 122.0(4)
C61 C62 H62 119.0
C63 C62 H62 119.0
C64 C63 C62 121.2(4)
C64 C63 C67 120.7(5)
C62 C63 C67 118.0(5)
C63 C64 C65 118.0(4)
C63 C64 H64 121.0
C65 C64 H64 121.0
C66 C65 C64 121.1(5)
C66 C65 C68 121.0(4)
C64 C65 C68 117.8(4)
C65 C66 C61 121.7(4)
C65 C66 H66 119.1
C61 C66 H66 119.1
F62 C67 F63 107.2(5)
F62 C67 F61 102.9(5)
F63 C67 F61 106.5(5)
F62 C67 C63 114.1(5)
F63 C67 C63 113.9(5)
F61 C67 C63 111.5(5)
F66 C68 F65 107.3(4)
F66 C68 F64 105.7(4)
F65 C68 F64 104.9(4)
F66 C68 C65 114.0(4)
F65 C68 C65 112.2(4)
F64 C68 C65 112.1(4)
C76 C71 C72 115.5(4)
C76 C71 B40 126.1(4)
C72 C71 B40 118.4(4)
C73 C72 C71 122.4(4)
C73 C72 H72 118.8
C71 C72 H72 118.8
C72 C73 C74 121.0(5)
C72 C73 C77 120.8(5)
C74 C73 C77 118.2(5)
C75 C74 C73 117.8(4)
C75 C74 H74 121.1
C73 C74 H74 121.1
C74 C75 C76 121.3(4)
C74 C75 C78 119.4(4)
C76 C75 C78 119.3(4)
C75 C76 C71 122.0(4)
C75 C76 H76 119.0
C71 C76 H76 119.0
F71 C77 F73 106.3(5)
F71 C77 F72 106.0(5)
F73 C77 F72 106.6(4)
F71 C77 C73 113.2(5)
F73 C77 C73 111.7(4)
F72 C77 C73 112.6(5)
F74 C78 F75 105.4(4)
F74 C78 F76 106.1(4)
F75 C78 F76 105.6(4)
F74 C78 C75 114.1(4)
F75 C78 C75 113.1(4)
F76 C78 C75 111.9(4)

loop_
_geom_bond_atom_site_label_1
_geom_bond_atom_site_label_2
_geom_bond_distance
Ni1 C14 2.051(8)
Ni1 C13 2.087(8)
Ni1 C15 2.116(9)
Ni1 C1 2.189(8)
Ni1 C2 2.218(8)
Ni1 C5 2.248(7)
Ni1 C6 2.285(7)
Ni1 C10 2.465(10)
C1 C2 1.467(8)
C1 H1A 0.9900
C1 H1B 0.9900
C2 C3 1.484(8)
C2 H2 1.0000
C3 C4 1.489(8)
C3 H3A 0.9900
C3 H3B 0.9900
C4 C5 1.465(8)
C4 H4A 0.9900
C4 H4B 0.9900
C5 C6 1.447(8)
C5 H5 1.0000
C6 C7 1.488(8)
C6 H6 1.0000
C7 C8 1.492(8)
C7 H7A 0.9900
C7 H7B 0.9900
C8 C9 1.492(8)
C8 H8A 0.9900
C8 H8B 0.9900
C9 C10 1.473(9)
C9 H9 0.9500
C10 C11 1.501(8)
C10 H10 1.0000
C11 C12 1.496(9)
C11 H11A 0.9900
C11 H11B 0.9900
C12 C13 1.501(9)
C12 H12A 0.9900
C12 H12B 0.9900
C13 C14 1.480(9)
C13 H13 1.0000
C14 C15 1.493(9)
C14 H14 1.0000
C15 H15A 0.9900
C15 H15B 0.9900
Ni2 C34 2.050(10)
Ni2 C33 2.090(9)
Ni2 C35 2.115(10)
Ni2 C21 2.195(9)
Ni2 C22 2.216(10)
Ni2 C25 2.246(8)
Ni2 C26 2.282(8)
Ni2 C30 2.466(11)
C21 C22 1.468(10)
C21 H21A 0.9900
C21 H21B 0.9900
C22 C23 1.485(9)
C22 H22 1.0000
C23 C24 1.489(9)
C23 H23A 0.9900
C23 H23B 0.9900
C24 C25 1.464(9)
C24 H24A 0.9900
C24 H24B 0.9900
C25 C26 1.450(9)
C25 H25 1.0000
C26 C27 1.486(9)
C26 H26 1.0000
C27 C28 1.491(9)
C27 H27A 0.9900
C27 H27B 0.9900
C28 C29 1.493(10)
C28 H28A 0.9900
C28 H28B 0.9900
C29 C30 1.470(9)
C29 H29 0.9500
C30 C31 1.504(10)
C30 H30 1.0000
C31 C32 1.497(10)
C31 H31A 0.9900
C31 H31B 0.9900
C32 C33 1.499(10)
C32 H32A 0.9900
C32 H32B 0.9900
C33 C34 1.483(10)
C33 H33 1.0000
C34 C35 1.493(10)
C34 H34 1.0000
C35 H35A 0.9900
C35 H35B 0.9900
B40 C41 1.637(6)
B40 C51 1.642(7)
B40 C71 1.648(7)
B40 C61 1.662(6)
C41 C42 1.399(7)
C41 C46 1.399(6)
C42 C43 1.391(7)
C42 H42 0.9500
C43 C44 1.383(7)
C43 C47 1.508(7)
C44 C45 1.392(7)
C44 H44 0.9500
C45 C46 1.396(6)
C45 C48 1.502(7)
C46 H46 0.9500
C47 F43 1.29(3)
C47 F41 1.29(2)
C47 F431 1.29(3)
C47 F421 1.300(16)
C47 F42 1.30(2)
C47 F411 1.35(2)
C48 F44 1.341(6)
C48 F46 1.345(6)
C48 F45 1.346(6)
F41 F411 0.57(4)
F41 F421 1.69(4)
F42 F421 0.69(4)
F42 F431 1.71(4)
F43 F431 0.57(6)
F43 F411 1.74(4)
C51 C52 1.400(7)
C51 C56 1.402(7)
C52 C53 1.401(7)
C52 H52 0.9500
C53 C54 1.385(8)
C53 C57 1.502(7)
C54 C55 1.381(7)
C54 H54 0.9500
C55 C56 1.400(7)
C55 C58 1.498(7)
C56 H56 0.9500
C57 F53 1.307(8)
C57 F52 1.316(7)
C57 F51 1.325(8)
C58 F54 1.321(7)
C58 F56 1.327(6)
C58 F55 1.328(6)
C61 C62 1.396(6)
C61 C66 1.414(6)
C62 C63 1.407(7)
C62 H62 0.9500
C63 C64 1.372(7)
C63 C67 1.495(7)
C64 C65 1.398(7)
C64 H64 0.9500
C65 C66 1.392(7)
C65 C68 1.502(7)
C66 H66 0.9500
C67 F62 1.320(7)
C67 F63 1.323(7)
C67 F61 1.352(8)
C68 F66 1.329(6)
C68 F65 1.343(6)
C68 F64 1.358(7)
C71 C76 1.404(6)
C71 C72 1.413(6)
C72 C73 1.381(7)
C72 H72 0.9500
C73 C74 1.398(7)
C73 C77 1.496(7)
C74 C75 1.381(7)
C74 H74 0.9500
C75 C76 1.394(7)
C75 C78 1.498(7)
C76 H76 0.9500
C77 F71 1.336(7)
C77 F73 1.346(6)
C77 F72 1.348(8)
C78 F74 1.332(6)
C78 F75 1.339(6)
C78 F76 1.348(7)

loop_
_geom_torsion_atom_site_label_1
_geom_torsion_atom_site_label_2
_geom_torsion_atom_site_label_3
_geom_torsion_atom_site_label_4
_geom_torsion
C14 Ni1 C1 C2 -38.3(7)
C13 Ni1 C1 C2 -85(2)
C15 Ni1 C1 C2 -69.5(6)
C5 Ni1 C1 C2 69.1(5)
C6 Ni1 C1 C2 106.2(5)
C10 Ni1 C1 C2 -162.3(5)
Ni1 C1 C2 C3 -96.9(8)
C14 Ni1 C2 C1 152.0(5)
C13 Ni1 C2 C1 164.0(5)
C15 Ni1 C2 C1 112.1(5)
C5 Ni1 C2 C1 -108.8(5)
C6 Ni1 C2 C1 -83.4(5)
C10 Ni1 C2 C1 25.1(7)
C14 Ni1 C2 C3 -89.4(7)
C13 Ni1 C2 C3 -77.3(8)
C15 Ni1 C2 C3 -129.3(7)
C1 Ni1 C2 C3 118.6(8)
C5 Ni1 C2 C3 9.9(6)
C6 Ni1 C2 C3 35.3(7)
C10 Ni1 C2 C3 143.8(6)
C1 C2 C3 C4 37.7(13)
Ni1 C2 C3 C4 -38.0(10)
C2 C3 C4 C5 56.8(11)
C3 C4 C5 C6 -123.1(8)
C3 C4 C5 Ni1 -43.0(9)
C14 Ni1 C5 C6 -125.7(5)
C13 Ni1 C5 C6 -83.6(5)
C15 Ni1 C5 C6 -150.7(6)
C1 Ni1 C5 C6 100.9(5)
C2 Ni1 C5 C6 137.4(5)
C10 Ni1 C5 C6 -2.8(6)
C14 Ni1 C5 C4 114.9(7)
C13 Ni1 C5 C4 157.0(6)
C15 Ni1 C5 C4 89.9(8)
C1 Ni1 C5 C4 -18.5(7)
C2 Ni1 C5 C4 18.0(6)
C6 Ni1 C5 C4 -119.4(9)
C10 Ni1 C5 C4 -122.2(6)
C4 C5 C6 C7 -4.1(12)
Ni1 C5 C6 C7 -103.9(8)
C4 C5 C6 Ni1 99.8(7)
C14 Ni1 C6 C5 66.5(6)
C13 Ni1 C6 C5 98.5(5)
C15 Ni1 C6 C5 83.8(13)
C1 Ni1 C6 C5 -83.5(5)
C2 Ni1 C6 C5 -44.3(5)
C10 Ni1 C6 C5 177.8(5)
C14 Ni1 C6 C7 -167.1(6)
C13 Ni1 C6 C7 -135.1(6)
C15 Ni1 C6 C7 -149.8(11)
C1 Ni1 C6 C7 42.9(6)
C2 Ni1 C6 C7 82.1(6)
C5 Ni1 C6 C7 126.4(8)
C10 Ni1 C6 C7 -55.8(6)
C5 C6 C7 C8 139.8(8)
Ni1 C6 C7 C8 57.0(8)
C6 C7 C8 C9 -56.7(12)
C7 C8 C9 C10 99.8(11)
C8 C9 C10 C11 4.6(16)
C8 C9 C10 Ni1 -92.6(9)
C14 Ni1 C10 C9 173.9(6)
C13 Ni1 C10 C9 143.4(6)
C15 Ni1 C10 C9 -147.1(6)
C1 Ni1 C10 C9 -47.0(6)
C2 Ni1 C10 C9 -62.6(8)
C5 Ni1 C10 C9 54.3(7)
C6 Ni1 C10 C9 52.6(6)
C14 Ni1 C10 C11 50.4(7)
C13 Ni1 C10 C11 19.8(6)
C15 Ni1 C10 C11 89.4(7)
C1 Ni1 C10 C11 -170.5(6)
C2 Ni1 C10 C11 173.8(6)
C5 Ni1 C10 C11 -69.2(7)
C6 Ni1 C10 C11 -70.9(6)
C9 C10 C11 C12 -133.8(10)
Ni1 C10 C11 C12 -46.8(8)
C10 C11 C12 C13 67.1(11)
C11 C12 C13 C14 -122.7(10)
C11 C12 C13 Ni1 -47.1(10)
C15 Ni1 C13 C14 38.5(5)
C1 Ni1 C13 C14 55(2)
C2 Ni1 C13 C14 -18.0(8)
C5 Ni1 C13 C14 -99.3(6)
C6 Ni1 C13 C14 -136.3(5)
C10 Ni1 C13 C14 133.8(6)
C14 Ni1 C13 C12 -121.5(9)
C15 Ni1 C13 C12 -83.0(7)
C1 Ni1 C13 C12 -67(2)
C2 Ni1 C13 C12 -139.4(6)
C5 Ni1 C13 C12 139.2(7)
C6 Ni1 C13 C12 102.2(7)
C10 Ni1 C13 C12 12.3(7)
C12 C13 C14 C15 36.6(12)
Ni1 C13 C14 C15 -61.3(6)
C12 C13 C14 Ni1 97.9(9)
C15 Ni1 C14 C13 -118.8(9)
C1 Ni1 C14 C13 -168.6(5)
C2 Ni1 C14 C13 168.2(5)
C5 Ni1 C14 C13 86.9(5)
C6 Ni1 C14 C13 52.5(6)
C10 Ni1 C14 C13 -48.4(6)
C13 Ni1 C14 C15 118.8(9)
C1 Ni1 C14 C15 -49.8(8)
C2 Ni1 C14 C15 -73.0(7)
C5 Ni1 C14 C15 -154.3(6)
C6 Ni1 C14 C15 171.3(6)
C10 Ni1 C14 C15 70.4(7)
C13 C14 C15 Ni1 60.7(6)
C13 Ni1 C15 C14 -38.4(5)
C1 Ni1 C15 C14 144.5(6)
C2 Ni1 C15 C14 108.3(6)
C5 Ni1 C15 C14 38.4(9)
C6 Ni1 C15 C14 -22.9(15)
C10 Ni1 C15 C14 -116.6(6)
C34 Ni2 C21 C22 -42.7(14)
C33 Ni2 C21 C22 -93(3)
C35 Ni2 C21 C22 -71.4(9)
C25 Ni2 C21 C22 69.5(7)
C26 Ni2 C21 C22 106.6(7)
C30 Ni2 C21 C22 -161.6(7)
Ni2 C21 C22 C23 -97.1(9)
C34 Ni2 C22 C21 148.4(12)
C33 Ni2 C22 C21 158.1(18)
C35 Ni2 C22 C21 108.9(12)
C25 Ni2 C22 C21 -108.4(8)
C26 Ni2 C22 C21 -82.7(9)
C30 Ni2 C22 C21 25.1(8)
C34 Ni2 C22 C23 -93.0(13)
C33 Ni2 C22 C23 -83.2(19)
C35 Ni2 C22 C23 -132.5(12)
C21 Ni2 C22 C23 118.7(10)
C25 Ni2 C22 C23 10.3(9)
C26 Ni2 C22 C23 36.0(11)
C30 Ni2 C22 C23 143.7(8)
C21 C22 C23 C24 37.7(16)
Ni2 C22 C23 C24 -38.3(13)
C22 C23 C24 C25 56.7(14)
C23 C24 C25 C26 -122.6(11)
C23 C24 C25 Ni2 -42.5(11)
C34 Ni2 C25 C26 -126.7(8)
C33 Ni2 C25 C26 -84.0(8)
C35 Ni2 C25 C26 -154.8(14)
C21 Ni2 C25 C26 100.3(9)
C22 Ni2 C25 C26 136.9(8)
C30 Ni2 C25 C26 0.0(12)
C34 Ni2 C25 C24 114.0(10)
C33 Ni2 C25 C24 156.7(9)
C35 Ni2 C25 C24 85.9(16)
C21 Ni2 C25 C24 -19.0(10)
C22 Ni2 C25 C24 17.6(9)
C26 Ni2 C25 C24 -119.3(10)
C30 Ni2 C25 C24 -119.4(12)
C24 C25 C26 C27 -4.6(15)
Ni2 C25 C26 C27 -104.4(10)
C24 C25 C26 Ni2 99.8(8)
C34 Ni2 C26 C25 68.3(9)
C33 Ni2 C26 C25 100.7(9)
C35 Ni2 C26 C25 89(3)
C21 Ni2 C26 C25 -83.9(7)
C22 Ni2 C26 C25 -44.8(8)
C30 Ni2 C26 C25 180.0(9)
C34 Ni2 C26 C27 -165.4(9)
C33 Ni2 C26 C27 -133.0(10)
C35 Ni2 C26 C27 -145(3)
C21 Ni2 C26 C27 42.4(8)
C22 Ni2 C26 C27 81.4(9)
C25 Ni2 C26 C27 126.3(9)
C30 Ni2 C26 C27 -53.7(10)
C25 C26 C27 C28 139.1(11)
Ni2 C26 C27 C28 55.9(13)
C26 C27 C28 C29 -57.3(16)
C27 C28 C29 C30 101.2(14)
C28 C29 C30 C31 4.4(17)
C28 C29 C30 Ni2 -92.5(10)
C34 Ni2 C30 C29 176.7(11)
C33 Ni2 C30 C29 145.3(10)
C35 Ni2 C30 C29 -144.7(11)
C21 Ni2 C30 C29 -47.9(10)
C22 Ni2 C30 C29 -63.4(10)
C25 Ni2 C30 C29 51.3(13)
C26 Ni2 C30 C29 51.3(8)
C34 Ni2 C30 C31 53.0(12)
C33 Ni2 C30 C31 21.6(10)
C35 Ni2 C30 C31 91.6(11)
C21 Ni2 C30 C31 -171.6(10)
C22 Ni2 C30 C31 172.9(9)
C25 Ni2 C30 C31 -72.4(13)
C26 Ni2 C30 C31 -72.4(9)
C29 C30 C31 C32 -134.9(12)
Ni2 C30 C31 C32 -48.0(11)
C30 C31 C32 C33 67.2(14)
C31 C32 C33 C34 -121.1(13)
C31 C32 C33 Ni2 -45.6(14)
C35 Ni2 C33 C34 38.6(6)
C21 Ni2 C33 C34 61(3)
C22 Ni2 C33 C34 -14.6(14)
C25 Ni2 C33 C34 -100.7(9)
C26 Ni2 C33 C34 -137.9(10)
C30 Ni2 C33 C34 132.1(9)
C34 Ni2 C33 C32 -121.5(10)
C35 Ni2 C33 C32 -82.9(8)
C21 Ni2 C33 C32 -60(3)
C22 Ni2 C33 C32 -136.1(13)
C25 Ni2 C33 C32 137.8(10)
C26 Ni2 C33 C32 100.6(11)
C30 Ni2 C33 C32 10.6(10)
C32 C33 C34 C35 36.5(13)
Ni2 C33 C34 C35 -61.5(7)
C32 C33 C34 Ni2 98.0(10)
C35 Ni2 C34 C33 -118.6(10)
C21 Ni2 C34 C33 -164.0(14)
C22 Ni2 C34 C33 170.5(9)
C25 Ni2 C34 C33 88.6(9)
C26 Ni2 C34 C33 53.1(9)
C30 Ni2 C34 C33 -49.9(9)
C33 Ni2 C34 C35 118.6(10)
C21 Ni2 C34 C35 -45.4(15)
C22 Ni2 C34 C35 -70.9(10)
C25 Ni2 C34 C35 -152.8(9)
C26 Ni2 C34 C35 171.6(8)
C30 Ni2 C34 C35 68.7(9)
C33 C34 C35 Ni2 60.9(7)
C33 Ni2 C35 C34 -38.6(6)
C21 Ni2 C35 C34 146.7(9)
C22 Ni2 C35 C34 110.0(9)
C25 Ni2 C35 C34 43.0(17)
C26 Ni2 C35 C34 -26(3)
C30 Ni2 C35 C34 -117.3(7)
C51 B40 C41 C42 -56.4(5)
C71 B40 C41 C42 179.9(4)
C61 B40 C41 C42 66.3(5)
C51 B40 C41 C46 124.9(5)
C71 B40 C41 C46 1.1(6)
C61 B40 C41 C46 -112.5(5)
C46 C41 C42 C43 2.5(7)
B40 C41 C42 C43 -176.4(5)
C41 C42 C43 C44 -1.4(8)
C41 C42 C43 C47 178.1(5)
C42 C43 C44 C45 -0.5(8)
C47 C43 C44 C45 180.0(5)
C43 C44 C45 C46 1.2(7)
C43 C44 C45 C48 -173.4(5)
C44 C45 C46 C41 0.0(7)
C48 C45 C46 C41 174.6(4)
C42 C41 C46 C45 -1.8(7)
B40 C41 C46 C45 177.0(4)
C44 C43 C47 F43 -16.1(17)
C42 C43 C47 F43 164.3(16)
C44 C43 C47 F41 -134.0(14)
C42 C43 C47 F41 46.5(16)
C44 C43 C47 F431 11.4(18)
C42 C43 C47 F431 -168.2(17)
C44 C43 C47 F421 134.9(13)
C42 C43 C47 F421 -44.6(15)
C44 C43 C47 F42 102.2(19)
C42 C43 C47 F42 -77(2)
C44 C43 C47 F411 -106.9(15)
C42 C43 C47 F411 73.6(15)
C44 C45 C48 F44 -29.1(6)
C46 C45 C48 F44 156.2(4)
C44 C45 C48 F46 -150.7(5)
C46 C45 C48 F46 34.6(6)
C44 C45 C48 F45 90.9(5)
C46 C45 C48 F45 -83.8(5)
F43 C47 F41 F411 -24(5)
F431 C47 F41 F411 -45(5)
F421 C47 F41 F411 -148(4)
F42 C47 F41 F411 -140(4)
C43 C47 F41 F411 98(4)
F43 C47 F41 F421 123.9(16)
F431 C47 F41 F421 102.8(19)
F42 C47 F41 F421 8.6(18)
F411 C47 F41 F421 148(4)
C43 C47 F41 F421 -114.3(10)
F43 C47 F42 F421 -131(3)
F41 C47 F42 F421 -17(3)
F431 C47 F42 F421 -138(3)
F411 C47 F42 F421 -38(4)
C43 C47 F42 F421 107(3)
F43 C47 F42 F431 7(3)
F41 C47 F42 F431 121.1(17)
F421 C47 F42 F431 138(3)
F411 C47 F42 F431 100(2)
C43 C47 F42 F431 -114.6(15)
F41 C47 F43 F431 -134(5)
F421 C47 F43 F431 -44(6)
F42 C47 F43 F431 -16(6)
F411 C47 F43 F431 -144(6)
C43 C47 F43 F431 104(5)
F41 C47 F43 F411 10(2)
F431 C47 F43 F411 144(6)
F421 C47 F43 F411 100.4(19)
F42 C47 F43 F411 128.4(18)
C43 C47 F43 F411 -111.8(14)
F421 F41 F411 C47 -29(3)
C47 F41 F411 F43 19(3)
F421 F41 F411 F43 -10(6)
F43 C47 F411 F41 156(5)
F431 C47 F411 F41 142(4)
F421 C47 F411 F41 32(4)
F42 C47 F411 F41 51(5)
C43 C47 F411 F41 -93(4)
F41 C47 F411 F43 -156(5)
F431 C47 F411 F43 -15(2)
F421 C47 F411 F43 -124.0(16)
F42 C47 F411 F43 -105(2)
C43 C47 F411 F43 110.6(15)
F431 F43 F411 F41 15(8)
C47 F43 F411 F41 -25(4)
F431 F43 F411 C47 40(5)
F431 F42 F421 C47 -32.5(18)
C47 F42 F421 F41 14(3)
F431 F42 F421 F41 -18(4)
F43 C47 F421 F42 61(4)
F41 C47 F421 F42 164(3)
F431 C47 F421 F42 43(3)
F411 C47 F421 F42 151(3)
C43 C47 F421 F42 -85(3)
F43 C47 F421 F41 -103(2)
F431 C47 F421 F41 -120.7(17)
F42 C47 F421 F41 -164(3)
F411 C47 F421 F41 -13.2(17)
C43 C47 F421 F41 110.5(12)
F411 F41 F421 F42 21(7)
C47 F41 F421 F42 -18(3)
F411 F41 F421 C47 39(5)
F411 F43 F431 C47 -30(3)
C47 F43 F431 F42 14(5)
F411 F43 F431 F42 -16(8)
F41 C47 F431 F43 54(6)
F421 C47 F431 F43 144(5)
F42 C47 F431 F43 165(6)
F411 C47 F431 F43 36(6)
C43 C47 F431 F43 -87(6)
F43 C47 F431 F42 -165(6)
F41 C47 F431 F42 -110(2)
F421 C47 F431 F42 -20.8(18)
F411 C47 F431 F42 -128.2(17)
C43 C47 F431 F42 108.0(15)
F421 F42 F431 F43 25(8)
C47 F42 F431 F43 -18(6)
F421 F42 F431 C47 44(3)
C41 B40 C51 C52 113.0(5)
C71 B40 C51 C52 -123.5(5)
C61 B40 C51 C52 -7.1(6)
C41 B40 C51 C56 -64.9(5)
C71 B40 C51 C56 58.7(5)
C61 B40 C51 C56 175.1(4)
C56 C51 C52 C53 -0.3(7)
B40 C51 C52 C53 -178.1(4)
C51 C52 C53 C54 -1.6(8)
C51 C52 C53 C57 179.3(5)
C52 C53 C54 C55 1.8(8)
C57 C53 C54 C55 -179.1(5)
C53 C54 C55 C56 -0.2(7)
C53 C54 C55 C58 -175.9(5)
C54 C55 C56 C51 -1.7(7)
C58 C55 C56 C51 174.1(4)
C52 C51 C56 C55 1.9(7)
B40 C51 C56 C55 179.9(4)
C54 C53 C57 F53 99.7(7)
C52 C53 C57 F53 -81.2(7)
C54 C53 C57 F52 -22.3(8)
C52 C53 C57 F52 156.8(6)
C54 C53 C57 F51 -141.6(6)
C52 C53 C57 F51 37.5(8)
C54 C55 C58 F54 96.5(6)
C56 C55 C58 F54 -79.4(6)
C54 C55 C58 F56 -144.4(5)
C56 C55 C58 F56 39.7(7)
C54 C55 C58 F55 -24.8(7)
C56 C55 C58 F55 159.4(5)
C41 B40 C61 C62 3.7(6)
C51 B40 C61 C62 122.9(5)
C71 B40 C61 C62 -115.6(5)
C41 B40 C61 C66 176.8(4)
C51 B40 C61 C66 -63.9(5)
C71 B40 C61 C66 57.6(5)
C66 C61 C62 C63 -0.2(7)
B40 C61 C62 C63 173.2(4)
C61 C62 C63 C64 -0.3(8)
C61 C62 C63 C67 -179.0(5)
C62 C63 C64 C65 0.4(8)
C67 C63 C64 C65 178.9(5)
C63 C64 C65 C66 0.2(8)
C63 C64 C65 C68 -178.5(5)
C64 C65 C66 C61 -0.7(8)
C68 C65 C66 C61 177.9(5)
C62 C61 C66 C65 0.7(7)
B40 C61 C66 C65 -173.0(4)
C64 C63 C67 F62 -124.4(6)
C62 C63 C67 F62 54.2(8)
C64 C63 C67 F63 -0.9(8)
C62 C63 C67 F63 177.7(5)
C64 C63 C67 F61 119.6(6)
C62 C63 C67 F61 -61.8(6)
C66 C65 C68 F66 -1.5(7)
C64 C65 C68 F66 177.2(5)
C66 C65 C68 F65 120.7(5)
C64 C65 C68 F65 -60.6(6)
C66 C65 C68 F64 -121.6(5)
C64 C65 C68 F64 57.1(6)
C41 B40 C71 C76 123.1(5)
C51 B40 C71 C76 2.1(6)
C61 B40 C71 C76 -119.9(5)
C41 B40 C71 C72 -60.4(5)
C51 B40 C71 C72 178.6(4)
C61 B40 C71 C72 56.6(5)
C76 C71 C72 C73 -1.1(7)
B40 C71 C72 C73 -178.0(4)
C71 C72 C73 C74 1.4(7)
C71 C72 C73 C77 -178.1(5)
C72 C73 C74 C75 -1.0(7)
C77 C73 C74 C75 178.5(5)
C73 C74 C75 C76 0.5(7)
C73 C74 C75 C78 179.4(4)
C74 C75 C76 C71 -0.3(7)
C78 C75 C76 C71 -179.3(4)
C72 C71 C76 C75 0.6(6)
B40 C71 C76 C75 177.2(4)
C72 C73 C77 F71 -10.3(8)
C74 C73 C77 F71 170.3(5)
C72 C73 C77 F73 -130.2(5)
C74 C73 C77 F73 50.3(7)
C72 C73 C77 F72 109.9(6)
C74 C73 C77 F72 -69.6(6)
C74 C75 C78 F74 2.6(7)
C76 C75 C78 F74 -178.4(4)
C74 C75 C78 F75 -117.9(5)
C76 C75 C78 F75 61.1(6)
C74 C75 C78 F76 123.1(5)
C76 C75 C78 F76 -57.9(6)
